data_4124938
loop_
_publ_author_name
'Conley, Matthew P.'
'Lapadula, Giuseppe'
'Sanders, Kevin'
'Gajan, David'
'Lesage, Anne'
'Del Rosal, Iker'
'Maron, Laurent'
'Lukens, Wayne W.'
'Cop\'eret, Christophe'
'Andersen, Richard A.'

_publ_section_title
;
 The Nature of Secondary Interactions at Electrophilic Metal Sites of
 Molecular and Silica-Supported Organolutetium Complexes from Solid-State
 NMR Spectroscopy.
;
_journal_issue 11
_journal_name_full 'Journal of the American Chemical Society'
_journal_page_first 3831
_journal_page_last 3843
_journal_paper_doi 10.1021/jacs.6b00071
_journal_volume 138
_journal_year 2016
_chemical_formula_moiety 'C21 H57 Lu1 Si6, C3 Si0.74'
_chemical_formula_sum 'C24 H57 Lu Si6.73'
_chemical_formula_weight 709.85
_space_group_crystal_system trigonal
_space_group_IT_number 159
_space_group_name_Hall 'P 3 -2c'
_space_group_name_H-M_alt 'P 3 1 c'
_symmetry_space_group_name_Hall 'P 3 -2c'
_symmetry_space_group_name_H-M 'P 3 1 c'
_atom_sites_solution_hydrogens difmap
_atom_sites_solution_primary heavy
_audit_creation_date 2015-03-25
_audit_creation_method
;
Olex2 1.2
(compiled 2015.01.26 svn.r3150 for OlexSys, GUI svn.r4998)
;
_cell_angle_alpha 90
_cell_angle_beta 90
_cell_angle_gamma 120
_cell_formula_units_Z 2
_cell_length_a 16.1659(3)
_cell_length_b 16.1659(3)
_cell_length_c 8.57041(16)
_cell_measurement_reflns_used 14565
_cell_measurement_temperature 100
_cell_measurement_theta_max 37.5079
_cell_measurement_theta_min 2.9041
_cell_volume 1939.69(6)
_computing_cell_refinement
;
CrysAlisPro, Agilent Technologies,
Version 1.171.36.21 (release 14-08-2012 CrysAlis171 .NET)
(compiled Sep 14 2012,17:21:16)
;
_computing_data_collection
;
CrysAlisPro, Agilent Technologies,
Version 1.171.36.21 (release 14-08-2012 CrysAlis171 .NET)
(compiled Sep 14 2012,17:21:16)
;
_computing_data_reduction
;
CrysAlisPro, Agilent Technologies,
Version 1.171.36.21 (release 14-08-2012 CrysAlis171 .NET)
(compiled Sep 14 2012,17:21:16)
;
_computing_molecular_graphics 'Olex2 (Dolomanov et al., 2009)'
_computing_publication_material 'Olex2 (Dolomanov et al., 2009)'
_computing_structure_refinement 'ShelXL (Sheldrick, 2008)'
_computing_structure_solution 'XS (Sheldrick, 2008)'
_diffrn_ambient_temperature 100
_diffrn_detector_area_resol_mean 16.0839
_diffrn_measured_fraction_theta_full 0.997
_diffrn_measured_fraction_theta_max 0.973
_diffrn_measurement_details
;
  1 omega -107.00  -20.00   1.0000   45.0000
omega____ theta____ kappa____ phi______ frames
    -      -37.9735  -57.0000  -60.0000 87

  2 omega   22.00  115.00   1.0000   45.0000
omega____ theta____ kappa____ phi______ frames
    -       38.5985 -164.0000  -32.0000 93

  3 omega  -16.00   -5.00   1.0000   45.0000
omega____ theta____ kappa____ phi______ frames
    -       38.5985  -99.0000   60.0000 11

  4 omega   54.00  107.00   1.0000   45.0000
omega____ theta____ kappa____ phi______ frames
    -       38.5985   57.0000   90.0000 53

  5 omega   13.00  108.00   1.0000   45.0000
omega____ theta____ kappa____ phi______ frames
    -       38.5985   38.0000 -150.0000 95

  6 omega -108.00   -8.00   1.0000   45.0000
omega____ theta____ kappa____ phi______ frames
    -      -37.9735  -77.0000   30.0000 100

  7 omega   46.00   98.00   1.0000   45.0000
omega____ theta____ kappa____ phi______ frames
    -       38.5985  165.0000 -147.0000 52
;
_diffrn_measurement_device_type 'Xcalibur, Sapphire3'
_diffrn_measurement_method '\w scans'
_diffrn_orient_matrix_UB_11 -0.0468104000
_diffrn_orient_matrix_UB_12 -0.0366477000
_diffrn_orient_matrix_UB_13 -0.0194736000
_diffrn_orient_matrix_UB_21 -0.0177813000
_diffrn_orient_matrix_UB_22 0.0099123000
_diffrn_orient_matrix_UB_23 0.0689558000
_diffrn_orient_matrix_UB_31 -0.0076016000
_diffrn_orient_matrix_UB_32 0.0335666000
_diffrn_orient_matrix_UB_33 -0.0414665000
_diffrn_radiation_monochromator graphite
_diffrn_radiation_type MoK\a
_diffrn_radiation_wavelength 0.71073
_diffrn_reflns_av_R_equivalents 0.0304
_diffrn_reflns_av_unetI/netI 0.0245
_diffrn_reflns_Laue_measured_fraction_full 0.997
_diffrn_reflns_Laue_measured_fraction_max 0.973
_diffrn_reflns_limit_h_max 27
_diffrn_reflns_limit_h_min -24
_diffrn_reflns_limit_k_max 26
_diffrn_reflns_limit_k_min -27
_diffrn_reflns_limit_l_max 14
_diffrn_reflns_limit_l_min -14
_diffrn_reflns_number 31730
_diffrn_reflns_point_group_measured_fraction_full 0.998
_diffrn_reflns_point_group_measured_fraction_max 0.947
_diffrn_reflns_theta_full 25.242
_diffrn_reflns_theta_max 37.597
_diffrn_reflns_theta_min 2.910
_diffrn_source 'Enhance (Mo) X-ray Source'
_exptl_absorpt_coefficient_mu 2.763
_exptl_absorpt_correction_T_max 0.841
_exptl_absorpt_correction_T_min 0.257
_exptl_absorpt_correction_type analytical
_exptl_absorpt_process_details
;
CrysAlisPro, Agilent Technologies,
Version 1.171.36.21 (release 14-08-2012 CrysAlis171 .NET)
(compiled Sep 14 2012,17:21:16)
Analytical numeric absorption correction using a multifaceted crystal
            model based on expressions derived by R.C. Clark & J.S. Reid.
(Clark, R. C. & Reid, J. S. (1995). Acta Cryst. A51, 887-897)
;
_exptl_crystal_colour colourless
_exptl_crystal_colour_primary colourless
_exptl_crystal_density_diffrn 1.215
_exptl_crystal_description plate
_exptl_crystal_F_000 733
_exptl_crystal_size_max 1.7202
_exptl_crystal_size_mid 0.7231
_exptl_crystal_size_min 0.1314
_refine_diff_density_max 1.360
_refine_diff_density_min -1.897
_refine_diff_density_rms 0.083
_refine_ls_abs_structure_details
;
 Flack x determined using 2880 quotients [(I+)-(I-)]/[(I+)+(I-)]
 (Parsons, Flack and Wagner, Acta Cryst. B69 (2013) 249-259).
;
_refine_ls_abs_structure_Flack 0.130(3)
_refine_ls_extinction_method none
_refine_ls_goodness_of_fit_ref 1.095
_refine_ls_hydrogen_treatment refall
_refine_ls_matrix_type full
_refine_ls_number_parameters 174
_refine_ls_number_reflns 6518
_refine_ls_number_restraints 1
_refine_ls_restrained_S_all 1.094
_refine_ls_R_factor_all 0.0277
_refine_ls_R_factor_gt 0.0252
_refine_ls_shift/su_max 0.000
_refine_ls_shift/su_mean 0.000
_refine_ls_structure_factor_coef Fsqd
_refine_ls_weighting_details 'w=1/[\s^2^(Fo^2^)+(0.0273P)^2^+0.5594P] where P=(Fo^2^+2Fc^2^)/3'
_refine_ls_weighting_scheme calc
_refine_ls_wR_factor_gt 0.0550
_refine_ls_wR_factor_ref 0.0558
_reflns_Friedel_coverage 0.940
_reflns_Friedel_fraction_full 0.998
_reflns_Friedel_fraction_max 0.922
_reflns_number_gt 6242
_reflns_number_total 6518
_reflns_threshold_expression 'I > 2\s(I)'
_cod_data_source_file ja6b00071_si_001.cif
_cod_data_source_block mpclu
_cod_depositor_comments 'Adding full bibliography for 4124937--4124939.cif.'
_cod_original_cell_volume 1939.69(8)
_cod_database_code 4124938
_shelxl_version_number 2014-3
_chemical_oxdiff_formula 'Lu C10 N10 H30 Si3'
_shelx_space_group_comment
;
The symmetry employed for this shelxl refinement is uniquely defined
by the following loop, which should always be used as a source of
symmetry information in preference to the above space-group names.
They are only intended as comments.
;
_reflns_odcompleteness_completeness 99.88
_reflns_odcompleteness_iscentric 1
_reflns_odcompleteness_theta 36.23
_olex2_refinement_description
;
;
_olex2_submission_special_instructions 'No special instructions were received'

loop_
_space_group_symop_operation_xyz
'x, y, z'
'-y, x-y, z'
'-x+y, -x, z'
'y, x, z+1/2'
'x-y, -y, z+1/2'
'-x, -x+y, z+1/2'

loop_
_atom_site_label
_atom_site_type_symbol
_atom_site_fract_x
_atom_site_fract_y
_atom_site_fract_z
_atom_site_U_iso_or_equiv
_atom_site_adp_type
_atom_site_occupancy
_atom_site_site_symmetry_order
_atom_site_calc_flag
_atom_site_refinement_flags_posn
_atom_site_refinement_flags_adp
_atom_site_refinement_flags_occupancy
Lu1 Lu 0.6667 0.3333 0.57836(3) 0.01540(4) Uani 1 3 d S T P
Si2 Si 0.71140(6) 0.54834(6) 0.50330(9) 0.02151(14) Uani 1 1 d . . .
Si1 Si 0.83083(6) 0.55148(6) 0.80137(9) 0.02328(15) Uani 1 1 d . . .
C1 C 0.7262(2) 0.48727(19) 0.6726(3) 0.0203(4) Uani 1 1 d . . .
C2 C 0.6297(2) 0.4512(2) 0.3603(4) 0.0260(5) Uani 1 1 d . . .
C3 C 0.6530(4) 0.6213(3) 0.5444(6) 0.0391(9) Uani 1 1 d . . .
C4 C 0.8239(3) 0.6261(3) 0.3939(5) 0.0347(7) Uani 1 1 d . . .
C7 C 0.8075(3) 0.4869(4) 0.9919(5) 0.0436(10) Uani 1 1 d . . .
C6 C 0.9412(3) 0.5616(3) 0.7125(5) 0.0373(8) Uani 1 1 d . . .
C5 C 0.8620(4) 0.6767(3) 0.8500(8) 0.0460(12) Uani 1 1 d . . .
H2A H 0.571(3) 0.408(4) 0.413(6) 0.035(12) Uiso 1 1 d . . .
H5A H 0.917(4) 0.704(4) 0.928(7) 0.046(14) Uiso 1 1 d . . .
H1 H 0.670(3) 0.471(4) 0.736(7) 0.034(14) Uiso 1 1 d . . .
H4A H 0.804(5) 0.645(4) 0.305(9) 0.046(17) Uiso 1 1 d . . .
H3A H 0.637(4) 0.642(5) 0.449(7) 0.042(14) Uiso 1 1 d . . .
H2B H 0.656(3) 0.415(4) 0.314(7) 0.041(15) Uiso 1 1 d . . .
H6A H 0.934(5) 0.498(5) 0.687(7) 0.07(2) Uiso 1 1 d . . .
H2C H 0.613(4) 0.478(3) 0.273(6) 0.034(12) Uiso 1 1 d . . .
H6B H 0.956(6) 0.592(6) 0.613(10) 0.07(2) Uiso 1 1 d . . .
H7A H 0.764(5) 0.501(4) 1.036(7) 0.062(19) Uiso 1 1 d . . .
H3B H 0.685(5) 0.664(5) 0.621(9) 0.06(2) Uiso 1 1 d . . .
H3C H 0.594(5) 0.587(5) 0.601(7) 0.059(18) Uiso 1 1 d . . .
C2S C 1.1189(10) 1.0422(11) 0.181(3) 0.242(14) Uani 1 1 d . . .
H7B H 0.795(7) 0.436(6) 0.983(10) 0.09(3) Uiso 1 1 d . . .
H7C H 0.869(5) 0.525(5) 1.061(8) 0.052(17) Uiso 1 1 d . . .
H4B H 0.856(4) 0.590(4) 0.358(6) 0.044(14) Uiso 1 1 d . . .
H5B H 0.866(7) 0.698(6) 0.756(11) 0.08(3) Uiso 1 1 d . . .
H5C H 0.814(6) 0.680(6) 0.900(10) 0.08(2) Uiso 1 1 d . . .
H6C H 0.994(4) 0.600(5) 0.774(7) 0.055(16) Uiso 1 1 d . . .
H4C H 0.860(6) 0.669(5) 0.451(9) 0.07(2) Uiso 1 1 d . . .
Si1S Si 1.0000 1.0000 0.193(2) 0.216(9) Uani 0.737(19) 3 d S T P

loop_
_atom_site_aniso_label
_atom_site_aniso_U_11
_atom_site_aniso_U_22
_atom_site_aniso_U_33
_atom_site_aniso_U_23
_atom_site_aniso_U_13
_atom_site_aniso_U_12
Lu1 0.01589(4) 0.01589(4) 0.01443(6) 0.000 0.000 0.00795(2)
Si2 0.0253(4) 0.0176(3) 0.0225(3) 0.0028(3) 0.0037(3) 0.0114(3)
Si1 0.0187(3) 0.0219(3) 0.0234(3) -0.0043(3) -0.0006(3) 0.0057(3)
C1 0.0206(11) 0.0177(10) 0.0202(11) 0.0007(8) 0.0006(9) 0.0079(9)
C2 0.0294(14) 0.0279(14) 0.0227(12) 0.0015(10) -0.0024(10) 0.0157(12)
C3 0.051(2) 0.0328(18) 0.045(2) 0.0050(16) 0.0089(17) 0.0297(18)
C4 0.0355(17) 0.0263(15) 0.0343(17) 0.0076(12) 0.0089(14) 0.0094(13)
C7 0.039(2) 0.046(2) 0.0258(16) 0.0009(15) -0.0082(14) 0.0064(18)
C6 0.0216(14) 0.042(2) 0.043(2) -0.0141(16) -0.0027(13) 0.0123(14)
C5 0.036(2) 0.0312(19) 0.065(3) -0.023(2) -0.007(2) 0.0127(16)
C2S 0.092(8) 0.096(9) 0.53(5) 0.045(16) 0.010(14) 0.042(7)
Si1S 0.073(3) 0.073(3) 0.50(3) 0.000 0.000 0.0364(15)

loop_
_atom_type_symbol
_atom_type_description
_atom_type_scat_dispersion_real
_atom_type_scat_dispersion_imag
_atom_type_scat_source
C C 0.0033 0.0016 'International Tables Vol C Tables 4.2.6.8 and 6.1.1.4'
H H 0.0000 0.0000 'International Tables Vol C Tables 4.2.6.8 and 6.1.1.4'
Lu Lu -0.4720 5.8584 'International Tables Vol C Tables 4.2.6.8 and 6.1.1.4'
Si Si 0.0817 0.0704 'International Tables Vol C Tables 4.2.6.8 and 6.1.1.4'

loop_
_exptl_crystal_face_index_h
_exptl_crystal_face_index_k
_exptl_crystal_face_index_l
_exptl_crystal_face_perp_dist
_exptl_oxdiff_crystal_face_indexfrac_h
_exptl_oxdiff_crystal_face_indexfrac_k
_exptl_oxdiff_crystal_face_indexfrac_l
_exptl_oxdiff_crystal_face_x
_exptl_oxdiff_crystal_face_y
_exptl_oxdiff_crystal_face_z
-1 1 0 0.1036 -1.0000 1.0000 -0.0000 0.0102 0.0277 0.0412
1 -1 0 0.0278 1.0000 -1.0000 0.0000 -0.0102 -0.0277 -0.0412
1 0 -1 0.9861 1.0000 -0.0000 -1.0000 -0.0273 -0.0867 0.0339
-1 -2 6 0.1657 -1.0001 -1.9999 6.0000 0.0033 0.4117 -0.3083
-1 -1 0 0.6213 -1.0000 -1.0000 -0.0000 0.0835 0.0079 -0.0260
1 1 0 0.1018 1.0000 1.0000 0.0000 -0.0835 -0.0079 0.0260

loop_
_geom_angle_atom_site_label_1
_geom_angle_atom_site_label_2
_geom_angle_atom_site_label_3
_geom_angle
_geom_angle_site_symmetry_1
_geom_angle_site_symmetry_3
Si2 Lu1 Si2 116.161(10) 2_655 .
Si2 Lu1 Si2 116.162(10) 3_665 2_655
Si2 Lu1 Si2 116.162(10) 3_665 .
C1 Lu1 Si2 111.42(7) 3_665 2_655
C1 Lu1 Si2 33.68(7) 3_665 3_665
C1 Lu1 Si2 132.40(7) 3_665 .
C1 Lu1 Si2 33.68(7) . .
C1 Lu1 Si2 111.42(7) . 3_665
C1 Lu1 Si2 132.40(7) . 2_655
C1 Lu1 Si2 132.40(7) 2_655 3_665
C1 Lu1 Si2 33.68(7) 2_655 2_655
C1 Lu1 Si2 111.42(7) 2_655 .
C1 Lu1 C1 108.55(7) 3_665 2_655
C1 Lu1 C1 108.55(7) 3_665 .
C1 Lu1 C1 108.55(7) 2_655 .
C1 Lu1 C2 151.77(10) . 2_655
C1 Lu1 C2 98.55(10) 2_655 .
C1 Lu1 C2 68.61(9) 3_665 3_665
C1 Lu1 C2 68.61(9) 2_655 2_655
C1 Lu1 C2 98.55(10) 3_665 2_655
C1 Lu1 C2 151.77(10) 3_665 .
C1 Lu1 C2 98.55(10) . 3_665
C1 Lu1 C2 151.77(10) 2_655 3_665
C1 Lu1 C2 68.61(9) . .
C2 Lu1 Si2 119.32(7) 3_665 2_655
C2 Lu1 Si2 35.54(7) . .
C2 Lu1 Si2 119.32(7) . 3_665
C2 Lu1 Si2 35.54(7) 3_665 3_665
C2 Lu1 Si2 86.84(7) . 2_655
C2 Lu1 Si2 35.54(7) 2_655 2_655
C2 Lu1 Si2 119.32(7) 2_655 .
C2 Lu1 Si2 86.84(7) 3_665 .
C2 Lu1 Si2 86.84(7) 2_655 3_665
C2 Lu1 C2 83.81(10) 2_655 .
C2 Lu1 C2 83.81(10) 3_665 .
C2 Lu1 C2 83.81(10) 3_665 2_655
C1 Si2 Lu1 44.43(9) . .
C1 Si2 C2 106.71(13) . .
C1 Si2 C3 115.58(18) . .
C1 Si2 C4 114.44(17) . .
C2 Si2 Lu1 63.46(10) . .
C3 Si2 Lu1 136.43(15) . .
C3 Si2 C2 106.2(2) . .
C4 Si2 Lu1 116.24(14) . .
C4 Si2 C2 105.81(18) . .
C4 Si2 C3 107.3(2) . .
C1 Si1 C7 109.63(17) . .
C1 Si1 C6 111.82(15) . .
C1 Si1 C5 114.7(2) . .
C7 Si1 C5 106.2(3) . .
C6 Si1 C7 108.7(2) . .
C6 Si1 C5 105.5(2) . .
Si2 C1 Lu1 101.89(12) . .
Si2 C1 Si1 119.98(15) . .
Si1 C1 Lu1 125.78(14) . .
Si2 C2 Lu1 81.00(10) . .
C2S Si1S C2S 119.6(3) 3_675 2_765
C2S Si1S C2S 119.6(3) 3_675 .
C2S Si1S C2S 119.6(3) 2_765 .

loop_
_geom_bond_atom_site_label_1
_geom_bond_atom_site_label_2
_geom_bond_distance
_geom_bond_site_symmetry_2
Lu1 Si2 3.2410(8) 2_655
Lu1 Si2 3.2410(8) 3_665
Lu1 Si2 3.2411(8) .
Lu1 C1 2.318(3) 2_655
Lu1 C1 2.318(3) 3_665
Lu1 C1 2.318(3) .
Lu1 C2 2.936(3) 3_665
Lu1 C2 2.936(3) 2_655
Lu1 C2 2.936(3) .
Si2 C1 1.837(3) .
Si2 C2 1.908(3) .
Si2 C3 1.876(4) .
Si2 C4 1.865(4) .
Si1 C1 1.844(3) .
Si1 C7 1.872(4) .
Si1 C6 1.869(4) .
Si1 C5 1.873(4) .
C2S Si1S 1.692(14) .
Si1S C2S 1.692(15) 3_675
Si1S C2S 1.692(14) 2_765
